data_1520741
loop_
_publ_author_name
'Uzelac, Marina'
'Hern\'an-G\'omez, Alberto'
'Armstrong, David R.'
'Kennedy, Alan R.'
'Hevia, Eva'

_publ_section_title
;
 Rational synthesis of normal, abnormal and anionic NHC--gallium alkyl
 complexes: structural, stability and isomerization insights
;
_journal_issue 10
_journal_name_full 'Chem. Sci.'
_journal_page_first 5719
_journal_paper_doi 10.1039/C5SC02086G
_journal_volume 6
_journal_year 2015
_chemical_formula_moiety 'C39 H69 Ga N2 Si3'
_chemical_formula_sum 'C39 H69 Ga N2 Si3'
_chemical_formula_weight 719.95
_chemical_name_systematic
;
 ?
;
_chemical_properties_physical 'Air-sensitive, Moisture-sensitive, Oxygen-sensitive'
_space_group_crystal_system triclinic
_space_group_IT_number 2
_space_group_name_Hall '-P 1'
_space_group_name_H-M_alt 'P -1'
_symmetry_space_group_name_Hall '-P 1'
_symmetry_space_group_name_H-M 'P -1'
_atom_sites_solution_hydrogens mixed
_atom_sites_solution_primary direct
_audit_creation_method SHELXL-2013
_audit_update_record
;
2015-06-08 deposited with the CCDC.
2015-07-03 downloaded from the CCDC.
;
_cell_angle_alpha 85.025(4)
_cell_angle_beta 85.154(4)
_cell_angle_gamma 71.124(5)
_cell_formula_units_Z 2
_cell_length_a 10.5026(5)
_cell_length_b 11.3327(7)
_cell_length_c 19.4036(9)
_cell_measurement_reflns_used 13484
_cell_measurement_temperature 123(2)
_cell_measurement_theta_max 69.9680
_cell_measurement_theta_min 4.1275
_cell_volume 2173.1(2)
_computing_cell_refinement
;
CrysAlisPro, Agilent Technologies,
Version 1.171.34.46 (release 25-11-2010 CrysAlis171 .NET)
(compiled Nov 25 2010,17:55:46)
;
_computing_data_collection
;
CrysAlisPro, Agilent Technologies,
Version 1.171.34.46 (release 25-11-2010 CrysAlis171 .NET)
(compiled Nov 25 2010,17:55:46)
;
_computing_data_reduction
;
CrysAlisPro, Agilent Technologies,
Version 1.171.34.46 (release 25-11-2010 CrysAlis171 .NET)
(compiled Nov 25 2010,17:55:46)
;
_computing_structure_refinement 'SHELXL-2013 (Sheldrick, 2013)'
_diffrn_ambient_temperature 123(2)
_diffrn_measured_fraction_theta_full 0.986
_diffrn_measured_fraction_theta_max 0.985
_diffrn_measurement_device_type 'Oxford Diffraction Gemini S'
_diffrn_measurement_method 'omega scans'
_diffrn_radiation_type CuK\a
_diffrn_radiation_wavelength 1.5418
_diffrn_reflns_av_R_equivalents 0.0237
_diffrn_reflns_av_unetI/netI 0.0251
_diffrn_reflns_laue_measured_fraction_full 0.986
_diffrn_reflns_laue_measured_fraction_max 0.985
_diffrn_reflns_limit_h_max 12
_diffrn_reflns_limit_h_min -12
_diffrn_reflns_limit_k_max 13
_diffrn_reflns_limit_k_min -13
_diffrn_reflns_limit_l_max 23
_diffrn_reflns_limit_l_min -23
_diffrn_reflns_number 23467
_diffrn_reflns_point_group_measured_fraction_full 0.986
_diffrn_reflns_point_group_measured_fraction_max 0.985
_diffrn_reflns_theta_full 70.000
_diffrn_reflns_theta_max 70.095
_diffrn_reflns_theta_min 4.131
_exptl_absorpt_coefficient_mu 1.840
_exptl_absorpt_correction_T_max 1.00000
_exptl_absorpt_correction_T_min 0.21071
_exptl_absorpt_correction_type multi-scan
_exptl_absorpt_process_details
;
CrysAlisPro, Agilent Technologies,
Version 1.171.34.46 (release 25-11-2010 CrysAlis171 .NET)
(compiled Nov 25 2010,17:55:46)
Empirical absorption correction using spherical harmonics,
 implemented in SCALE3 ABSPACK scaling algorithm.
;
_exptl_crystal_colour colourless
_exptl_crystal_density_diffrn 1.100
_exptl_crystal_description hexagon
_exptl_crystal_F_000 780
_exptl_crystal_size_max 0.4
_exptl_crystal_size_mid 0.2
_exptl_crystal_size_min 0.1
_refine_diff_density_max 0.329
_refine_diff_density_min -0.295
_refine_diff_density_rms 0.051
_refine_ls_extinction_method none
_refine_ls_goodness_of_fit_ref 1.026
_refine_ls_hydrogen_treatment mixed
_refine_ls_matrix_type full
_refine_ls_number_parameters 483
_refine_ls_number_reflns 8155
_refine_ls_number_restraints 38
_refine_ls_restrained_S_all 1.026
_refine_ls_R_factor_all 0.0358
_refine_ls_R_factor_gt 0.0327
_refine_ls_shift/su_max 0.001
_refine_ls_shift/su_mean 0.000
_refine_ls_structure_factor_coef Fsqd
_refine_ls_weighting_details 'w=1/[\s^2^(Fo^2^)+(0.0488P)^2^+0.9720P] where P=(Fo^2^+2Fc^2^)/3'
_refine_ls_weighting_scheme calc
_refine_ls_wR_factor_gt 0.0848
_refine_ls_wR_factor_ref 0.0879
_reflns_Friedel_coverage 0.000
_reflns_number_gt 7542
_reflns_number_total 8155
_reflns_threshold_expression 'I > 2\s(I)'
_cod_data_source_file c5sc02086g1.cif
_cod_data_source_block mu112
_cod_depositor_comments 'Adding full bibliography for 1520741--1520746.cif.'
_cod_database_code 1520741
_shelx_space_group_comment
;
The symmetry employed for this shelxl refinement is uniquely defined
by the following loop, which should always be used as a source of
symmetry information in preference to the above space-group names.
They are only intended as comments.
;
_shelxl_version_number 2013-3

loop_
_space_group_symop_operation_xyz
'x, y, z'
'-x, -y, -z'

loop_
_atom_site_label
_atom_site_type_symbol
_atom_site_fract_x
_atom_site_fract_y
_atom_site_fract_z
_atom_site_U_iso_or_equiv
_atom_site_adp_type
_atom_site_occupancy
_atom_site_site_symmetry_order
_atom_site_calc_flag
_atom_site_refinement_flags_posn
_atom_site_refinement_flags_adp
_atom_site_refinement_flags_occupancy
_atom_site_disorder_assembly
_atom_site_disorder_group
Ga1 Ga 0.16715(2) 0.32271(2) 0.24969(2) 0.02077(7) Uani 1 1 d . . . . .
Si1 Si 0.30385(4) 0.38888(4) 0.09125(2) 0.02440(10) Uani 1 1 d . . . . .
Si2 Si 0.36343(6) 0.42946(5) 0.34446(3) 0.03798(13) Uani 1 1 d . . . . .
Si3 Si -0.10088(5) 0.60160(4) 0.23791(3) 0.03349(12) Uani 1 1 d D U . . .
N1 N 0.10695(14) 0.08246(15) 0.32889(7) 0.0326(3) Uani 1 1 d . . . . .
N2 N 0.08731(13) 0.08039(12) 0.22044(7) 0.0248(3) Uani 1 1 d . . . . .
C1 C 0.12373(15) 0.14514(15) 0.26727(8) 0.0230(3) Uani 1 1 d . . . . .
C2 C 0.0624(2) -0.0174(2) 0.31995(11) 0.0482(6) Uani 1 1 d . . . . .
H2 H 0.0443 -0.0742 0.3553 0.058 Uiso 1 1 calc R U . . .
C3 C 0.04961(19) -0.01859(18) 0.25235(11) 0.0402(5) Uani 1 1 d . . . . .
H3 H 0.0204 -0.0761 0.2303 0.048 Uiso 1 1 calc R U . . .
C4 C 0.14596(18) 0.1024(2) 0.39557(9) 0.0369(4) Uani 1 1 d . . . . .
C5 C 0.27594(19) 0.0329(2) 0.41421(9) 0.0395(4) Uani 1 1 d . . . . .
C6 C 0.3104(2) 0.0503(3) 0.47931(10) 0.0534(6) Uani 1 1 d . . . . .
H6 H 0.3976 0.0047 0.4942 0.064 Uiso 1 1 calc R U . . .
C7 C 0.2204(2) 0.1327(3) 0.52294(11) 0.0630(7) Uani 1 1 d . . . . .
H7 H 0.2469 0.1438 0.5669 0.076 Uiso 1 1 calc R U . . .
C8 C 0.0927(2) 0.1987(3) 0.50307(10) 0.0587(7) Uani 1 1 d . . . . .
H8 H 0.0317 0.2545 0.5337 0.070 Uiso 1 1 calc R U . . .
C9 C 0.05174(19) 0.1847(2) 0.43863(10) 0.0461(5) Uani 1 1 d . U . . .
C10 C 0.47597(19) 0.01017(19) 0.33005(11) 0.0437(5) Uani 1 1 d . . . . .
H10A H 0.4255 0.0857 0.3032 0.066 Uiso 1 1 calc R U . . .
H10B H 0.5408 -0.0470 0.2989 0.066 Uiso 1 1 calc R U . . .
H10C H 0.5243 0.0329 0.3651 0.066 Uiso 1 1 calc R U . . .
C11 C 0.37808(19) -0.05398(19) 0.36577(10) 0.0384(4) Uani 1 1 d . . . . .
H11 H 0.3275 -0.0728 0.3290 0.046 Uiso 1 1 calc R U . . .
C12 C 0.4556(3) -0.1779(2) 0.40245(12) 0.0545(6) Uani 1 1 d . . . . .
H12A H 0.5106 -0.1628 0.4369 0.082 Uiso 1 1 calc R U . . .
H12B H 0.5142 -0.2331 0.3684 0.082 Uiso 1 1 calc R U . . .
H12C H 0.3918 -0.2175 0.4256 0.082 Uiso 1 1 calc R U . . .
C13 C -0.0867(9) 0.2419(6) 0.4145(5) 0.0407(13) Uani 0.626(6) 1 d . . P A 1
H13 H -0.0787 0.2572 0.3630 0.049 Uiso 0.626(6) 1 calc R U P A 1
C14 C -0.1498(6) 0.3671(6) 0.4452(3) 0.0656(15) Uani 0.626(6) 1 d . . P A 1
H14A H -0.2349 0.4116 0.4237 0.098 Uiso 0.626(6) 1 calc R U P A 1
H14B H -0.0882 0.4166 0.4366 0.098 Uiso 0.626(6) 1 calc R U P A 1
H14C H -0.1674 0.3546 0.4953 0.098 Uiso 0.626(6) 1 calc R U P A 1
C15 C -0.1776(4) 0.1584(6) 0.4307(3) 0.0713(16) Uani 0.626(6) 1 d . . P A 1
H15A H -0.1375 0.0799 0.4079 0.107 Uiso 0.626(6) 1 calc R U P A 1
H15B H -0.2671 0.2019 0.4137 0.107 Uiso 0.626(6) 1 calc R U P A 1
H15C H -0.1859 0.1405 0.4809 0.107 Uiso 0.626(6) 1 calc R U P A 1
C16 C 0.09745(16) 0.09605(14) 0.14533(8) 0.0242(3) Uani 1 1 d . . . . .
C17 C 0.22241(17) 0.03597(15) 0.11117(9) 0.0278(3) Uani 1 1 d . . . . .
C18 C 0.22767(19) 0.04360(17) 0.03908(10) 0.0354(4) Uani 1 1 d . . . . .
H18 H 0.3106 0.0053 0.0141 0.043 Uiso 1 1 calc R U . . .
C19 C 0.1149(2) 0.10569(19) 0.00320(10) 0.0398(4) Uani 1 1 d . . . . .
H19 H 0.1209 0.1095 -0.0460 0.048 Uiso 1 1 calc R U . . .
C20 C -0.00665(19) 0.16226(18) 0.03810(9) 0.0349(4) Uani 1 1 d . . . . .
H20 H -0.0833 0.2047 0.0125 0.042 Uiso 1 1 calc R U . . .
C21 C -0.01915(16) 0.15838(15) 0.11044(9) 0.0268(3) Uani 1 1 d . . . . .
C22 C 0.47858(18) -0.03335(17) 0.11557(11) 0.0371(4) Uani 1 1 d . . . . .
H22A H 0.4955 -0.0728 0.0712 0.056 Uiso 1 1 calc R U . . .
H22B H 0.5518 -0.0770 0.1458 0.056 Uiso 1 1 calc R U . . .
H22C H 0.4742 0.0544 0.1074 0.056 Uiso 1 1 calc R U . . .
C23 C 0.34440(17) -0.04075(16) 0.15034(10) 0.0333(4) Uani 1 1 d . . . . .
H23 H 0.3342 -0.0093 0.1977 0.040 Uiso 1 1 calc R U . . .
C24 C 0.3494(2) -0.17802(19) 0.15800(17) 0.0644(8) Uani 1 1 d . . . . .
H24A H 0.2654 -0.1842 0.1816 0.097 Uiso 1 1 calc R U . . .
H24B H 0.4257 -0.2267 0.1853 0.097 Uiso 1 1 calc R U . . .
H24C H 0.3605 -0.2109 0.1120 0.097 Uiso 1 1 calc R U . . .
C25 C -0.23570(18) 0.34161(17) 0.11396(10) 0.0354(4) Uani 1 1 d . . . . .
H25A H -0.1785 0.3954 0.1070 0.053 Uiso 1 1 calc R U . . .
H25B H -0.3152 0.3812 0.1441 0.053 Uiso 1 1 calc R U . . .
H25C H -0.2644 0.3293 0.0691 0.053 Uiso 1 1 calc R U . . .
C26 C -0.15610(16) 0.21514(16) 0.14785(9) 0.0287(3) Uani 1 1 d . . . . .
H26 H -0.1412 0.2279 0.1965 0.034 Uiso 1 1 calc R U . . .
C27 C -0.23863(18) 0.12497(18) 0.15051(11) 0.0382(4) Uani 1 1 d . . . . .
H27A H -0.2529 0.1099 0.1032 0.057 Uiso 1 1 calc R U . . .
H27B H -0.3260 0.1617 0.1753 0.057 Uiso 1 1 calc R U . . .
H27C H -0.1897 0.0457 0.1747 0.057 Uiso 1 1 calc R U . . .
C28 C 0.30569(16) 0.28477(15) 0.17018(8) 0.0220(3) Uani 1 1 d . . . . .
C29 C 0.4339(2) 0.3074(2) 0.02345(9) 0.0412(4) Uani 1 1 d . . . . .
H29A H 0.5229 0.2777 0.0428 0.062 Uiso 1 1 calc R U . . .
H29B H 0.4352 0.3659 -0.0167 0.062 Uiso 1 1 calc R U . . .
H29C H 0.4114 0.2362 0.0090 0.062 Uiso 1 1 calc R U . . .
C30 C 0.13882(19) 0.43245(19) 0.05087(9) 0.0367(4) Uani 1 1 d . . . . .
H30A H 0.1210 0.3566 0.0401 0.055 Uiso 1 1 calc R U . . .
H30B H 0.1416 0.4846 0.0081 0.055 Uiso 1 1 calc R U . . .
H30C H 0.0671 0.4791 0.0832 0.055 Uiso 1 1 calc R U . . .
C31 C 0.3413(2) 0.53343(18) 0.10946(11) 0.0402(4) Uani 1 1 d . . . . .
H31A H 0.2800 0.5744 0.1475 0.060 Uiso 1 1 calc R U . . .
H31B H 0.3288 0.5906 0.0679 0.060 Uiso 1 1 calc R U . . .
H31C H 0.4346 0.5110 0.1226 0.060 Uiso 1 1 calc R U . . .
C32 C 0.23529(18) 0.35116(18) 0.33863(9) 0.0308(4) Uani 1 1 d . . . . .
C33 C 0.5217(2) 0.3597(3) 0.29014(12) 0.0565(6) Uani 1 1 d . . . . .
H33A H 0.5530 0.2688 0.2994 0.085 Uiso 1 1 calc R U . . .
H33B H 0.5913 0.3941 0.3015 0.085 Uiso 1 1 calc R U . . .
H33C H 0.5038 0.3796 0.2410 0.085 Uiso 1 1 calc R U . . .
C34 C 0.2984(4) 0.6010(2) 0.31955(17) 0.0806(10) Uani 1 1 d . . . . .
H34A H 0.2634 0.6138 0.2733 0.121 Uiso 1 1 calc R U . . .
H34B H 0.3718 0.6369 0.3192 0.121 Uiso 1 1 calc R U . . .
H34C H 0.2260 0.6421 0.3532 0.121 Uiso 1 1 calc R U . . .
C35 C 0.4138(3) 0.4110(3) 0.43634(12) 0.0617(7) Uani 1 1 d . . . . .
H35A H 0.3329 0.4379 0.4676 0.093 Uiso 1 1 calc R U . . .
H35B H 0.4714 0.4624 0.4413 0.093 Uiso 1 1 calc R U . . .
H35C H 0.4635 0.3231 0.4480 0.093 Uiso 1 1 calc R U . . .
C36 C -0.02313(16) 0.43047(15) 0.23208(9) 0.0267(3) Uani 1 1 d . . . . .
C37 C -0.1003(7) 0.6478(7) 0.3293(3) 0.0659(17) Uani 0.626(6) 1 d D U P A 1
H37A H -0.1614 0.6146 0.3599 0.099 Uiso 0.626(6) 1 calc R U P A 1
H37B H -0.1304 0.7392 0.3298 0.099 Uiso 0.626(6) 1 calc R U P A 1
H37C H -0.0088 0.6137 0.3454 0.099 Uiso 0.626(6) 1 calc R U P A 1
C38 C -0.0175(5) 0.6971(5) 0.1790(3) 0.0522(12) Uani 0.626(6) 1 d D U P A 1
H38A H 0.0712 0.6876 0.1953 0.078 Uiso 0.626(6) 1 calc R U P A 1
H38B H -0.0732 0.7852 0.1788 0.078 Uiso 0.626(6) 1 calc R U P A 1
H38C H -0.0068 0.6686 0.1320 0.078 Uiso 0.626(6) 1 calc R U P A 1
C39 C -0.2820(5) 0.6515(9) 0.2160(4) 0.0566(18) Uani 0.626(6) 1 d D U P A 1
H39A H -0.2869 0.6419 0.1667 0.085 Uiso 0.626(6) 1 calc R U P A 1
H39B H -0.3256 0.7392 0.2261 0.085 Uiso 0.626(6) 1 calc R U P A 1
H39C H -0.3282 0.5994 0.2439 0.085 Uiso 0.626(6) 1 calc R U P A 1
C13A C -0.0968(16) 0.2763(10) 0.4233(9) 0.0407(13) Uani 0.374(6) 1 d D U P A 2
H13A H -0.1107 0.2661 0.3741 0.049 Uiso 0.374(6) 1 calc R U P A 2
C15A C -0.1930(6) 0.2207(8) 0.4679(4) 0.0541(19) Uani 0.374(6) 1 d D U P A 2
H15D H -0.1994 0.2456 0.5155 0.081 Uiso 0.374(6) 1 calc R U P A 2
H15E H -0.1589 0.1294 0.4677 0.081 Uiso 0.374(6) 1 calc R U P A 2
H15F H -0.2825 0.2516 0.4492 0.081 Uiso 0.374(6) 1 calc R U P A 2
C14A C -0.1316(9) 0.4158(8) 0.4302(5) 0.054(2) Uani 0.374(6) 1 d D U P A 2
H14D H -0.2235 0.4585 0.4161 0.081 Uiso 0.374(6) 1 calc R U P A 2
H14E H -0.0682 0.4475 0.4004 0.081 Uiso 0.374(6) 1 calc R U P A 2
H14F H -0.1256 0.4315 0.4785 0.081 Uiso 0.374(6) 1 calc R U P A 2
C37A C -0.0554(13) 0.6741(12) 0.3106(5) 0.0659(17) Uani 0.374(6) 1 d D . P A 2
H37D H -0.0794 0.6354 0.3548 0.099 Uiso 0.374(6) 1 calc R U P A 2
H37E H -0.1047 0.7638 0.3085 0.099 Uiso 0.374(6) 1 calc R U P A 2
H37F H 0.0417 0.6611 0.3069 0.099 Uiso 0.374(6) 1 calc R U P A 2
C38A C -0.0590(10) 0.6960(9) 0.1593(5) 0.0522(12) Uani 0.374(6) 1 d D . P A 2
H38D H 0.0388 0.6788 0.1537 0.078 Uiso 0.374(6) 1 calc R U P A 2
H38E H -0.1034 0.7852 0.1655 0.078 Uiso 0.374(6) 1 calc R U P A 2
H38F H -0.0907 0.6729 0.1180 0.078 Uiso 0.374(6) 1 calc R U P A 2
C39A C -0.2876(9) 0.6403(18) 0.2420(7) 0.0566(18) Uani 0.374(6) 1 d D . P A 2
H39D H -0.3141 0.6092 0.2018 0.085 Uiso 0.374(6) 1 calc R U P A 2
H39E H -0.3298 0.7311 0.2419 0.085 Uiso 0.374(6) 1 calc R U P A 2
H39F H -0.3172 0.6009 0.2846 0.085 Uiso 0.374(6) 1 calc R U P A 2
H28A H 0.301(2) 0.212(2) 0.1549(11) 0.036(5) Uiso 1 1 d . . . . .
H36A H -0.040(2) 0.4129(19) 0.1875(11) 0.034(5) Uiso 1 1 d . . . . .
H28B H 0.388(2) 0.266(2) 0.1867(12) 0.045(6) Uiso 1 1 d . . . . .
H32A H 0.273(2) 0.274(2) 0.3627(12) 0.050(6) Uiso 1 1 d . . . . .
H36B H -0.080(2) 0.398(2) 0.2633(12) 0.049(6) Uiso 1 1 d . . . . .
H32B H 0.163(3) 0.393(2) 0.3693(14) 0.061(7) Uiso 1 1 d . . . . .

loop_
_atom_site_aniso_label
_atom_site_aniso_U_11
_atom_site_aniso_U_22
_atom_site_aniso_U_33
_atom_site_aniso_U_23
_atom_site_aniso_U_13
_atom_site_aniso_U_12
Ga1 0.02220(11) 0.01975(11) 0.01863(11) -0.00255(7) -0.00100(7) -0.00400(8)
Si1 0.0274(2) 0.0265(2) 0.0219(2) 0.00157(16) -0.00140(16) -0.01302(18)
Si2 0.0480(3) 0.0340(3) 0.0350(3) -0.0092(2) -0.0163(2) -0.0122(2)
Si3 0.0300(2) 0.0232(2) 0.0420(3) -0.00804(19) -0.0056(2) 0.00119(19)
N1 0.0269(7) 0.0462(9) 0.0283(7) 0.0152(6) -0.0090(6) -0.0193(7)
N2 0.0218(6) 0.0234(7) 0.0297(7) 0.0040(5) -0.0049(5) -0.0086(5)
C1 0.0168(7) 0.0264(8) 0.0230(7) 0.0029(6) -0.0011(5) -0.0040(6)
C2 0.0456(11) 0.0614(13) 0.0505(12) 0.0326(10) -0.0225(9) -0.0391(11)
C3 0.0395(10) 0.0386(10) 0.0512(11) 0.0186(9) -0.0182(9) -0.0260(9)
C4 0.0302(9) 0.0607(12) 0.0229(8) 0.0171(8) -0.0059(7) -0.0228(9)
C5 0.0327(9) 0.0622(13) 0.0266(9) 0.0126(8) -0.0062(7) -0.0222(9)
C6 0.0335(10) 0.0951(19) 0.0312(10) 0.0094(11) -0.0103(8) -0.0212(11)
C7 0.0443(12) 0.118(2) 0.0240(10) 0.0013(12) -0.0035(8) -0.0230(14)
C8 0.0425(12) 0.102(2) 0.0253(9) 0.0040(11) 0.0056(8) -0.0188(12)
C9 0.0317(10) 0.0779(15) 0.0265(9) 0.0168(9) 0.0006(7) -0.0201(10)
C10 0.0333(10) 0.0408(11) 0.0504(12) 0.0039(9) 0.0053(8) -0.0063(8)
C11 0.0323(9) 0.0480(11) 0.0367(10) 0.0085(8) -0.0129(7) -0.0152(8)
C12 0.0691(15) 0.0457(12) 0.0541(13) 0.0124(10) -0.0264(11) -0.0242(11)
C13 0.0280(17) 0.053(4) 0.031(3) 0.004(3) 0.0058(12) -0.003(3)
C14 0.046(3) 0.069(4) 0.064(3) -0.013(3) 0.012(2) 0.005(3)
C15 0.0296(19) 0.090(4) 0.089(4) 0.007(3) 0.003(2) -0.017(2)
C16 0.0273(8) 0.0203(7) 0.0284(8) -0.0040(6) -0.0034(6) -0.0111(6)
C17 0.0278(8) 0.0200(8) 0.0383(9) -0.0070(7) -0.0014(7) -0.0104(6)
C18 0.0350(9) 0.0341(9) 0.0400(10) -0.0177(8) 0.0060(7) -0.0130(8)
C19 0.0467(11) 0.0473(11) 0.0296(9) -0.0146(8) -0.0012(8) -0.0179(9)
C20 0.0368(9) 0.0397(10) 0.0306(9) -0.0070(7) -0.0099(7) -0.0124(8)
C21 0.0288(8) 0.0250(8) 0.0293(8) -0.0053(6) -0.0045(6) -0.0107(7)
C22 0.0265(9) 0.0293(9) 0.0537(11) -0.0112(8) 0.0030(8) -0.0054(7)
C23 0.0259(8) 0.0222(8) 0.0497(11) -0.0030(7) -0.0010(7) -0.0049(7)
C24 0.0374(11) 0.0258(10) 0.127(2) 0.0103(12) -0.0073(13) -0.0083(9)
C25 0.0300(9) 0.0356(10) 0.0386(10) -0.0012(8) -0.0098(7) -0.0060(8)
C26 0.0260(8) 0.0314(9) 0.0292(8) -0.0037(7) -0.0060(6) -0.0084(7)
C27 0.0295(9) 0.0400(10) 0.0475(11) -0.0055(8) -0.0027(8) -0.0138(8)
C28 0.0232(8) 0.0206(8) 0.0219(7) -0.0028(6) 0.0011(6) -0.0069(6)
C29 0.0412(10) 0.0548(12) 0.0273(9) -0.0025(8) 0.0078(8) -0.0174(9)
C30 0.0363(9) 0.0446(11) 0.0314(9) 0.0084(8) -0.0104(7) -0.0167(8)
C31 0.0487(11) 0.0316(10) 0.0473(11) 0.0052(8) -0.0071(9) -0.0233(9)
C32 0.0324(9) 0.0352(10) 0.0215(8) -0.0082(7) -0.0028(7) -0.0045(7)
C33 0.0533(13) 0.0800(17) 0.0525(13) -0.0141(12) -0.0022(10) -0.0413(13)
C34 0.115(2) 0.0390(13) 0.099(2) 0.0033(13) -0.059(2) -0.0302(15)
C35 0.0576(14) 0.0774(17) 0.0449(12) -0.0232(12) -0.0245(11) -0.0040(12)
C36 0.0235(8) 0.0231(8) 0.0301(9) -0.0021(6) -0.0022(6) -0.0024(6)
C37 0.075(5) 0.049(3) 0.057(3) -0.027(3) -0.011(2) 0.010(2)
C38 0.047(3) 0.0244(11) 0.085(3) -0.0038(19) -0.005(2) -0.0101(19)
C39 0.0327(12) 0.032(2) 0.095(6) 0.001(4) -0.012(2) 0.0040(11)
C13A 0.0280(17) 0.053(4) 0.031(3) 0.004(3) 0.0058(12) -0.003(3)
C15A 0.027(3) 0.062(4) 0.070(5) 0.008(3) 0.004(3) -0.015(3)
C14A 0.039(4) 0.046(4) 0.067(5) 0.007(4) 0.012(3) -0.007(3)
C37A 0.075(5) 0.049(3) 0.057(3) -0.027(3) -0.011(2) 0.010(2)
C38A 0.047(3) 0.0244(11) 0.085(3) -0.0038(19) -0.005(2) -0.0101(19)
C39A 0.0327(12) 0.032(2) 0.095(6) 0.001(4) -0.012(2) 0.0040(11)

loop_
_atom_type_symbol
_atom_type_description
_atom_type_scat_dispersion_real
_atom_type_scat_dispersion_imag
_atom_type_scat_source
Ga Ga -1.2846 0.7763 'International Tables Vol C Tables 4.2.6.8 and 6.1.1.4'
Si Si 0.2541 0.3302 'International Tables Vol C Tables 4.2.6.8 and 6.1.1.4'
N N 0.0311 0.0180 'International Tables Vol C Tables 4.2.6.8 and 6.1.1.4'
C C 0.0181 0.0091 'International Tables Vol C Tables 4.2.6.8 and 6.1.1.4'
H H 0.0000 0.0000 'International Tables Vol C Tables 4.2.6.8 and 6.1.1.4'

loop_
_geom_angle_atom_site_label_1
_geom_angle_atom_site_label_2
_geom_angle_atom_site_label_3
_geom_angle
C28 Ga1 C32 114.89(7)
C28 Ga1 C36 119.43(7)
C32 Ga1 C36 114.63(7)
C28 Ga1 C1 101.15(6)
C32 Ga1 C1 106.27(7)
C36 Ga1 C1 96.36(6)
C28 Si1 C30 110.96(8)
C28 Si1 C31 111.91(8)
C30 Si1 C31 109.76(9)
C28 Si1 C29 110.89(8)
C30 Si1 C29 105.70(9)
C31 Si1 C29 107.38(9)
C32 Si2 C33 113.06(9)
C32 Si2 C34 112.39(12)
C33 Si2 C34 108.20(15)
C32 Si2 C35 109.02(11)
C33 Si2 C35 106.23(11)
C34 Si2 C35 107.62(13)
C36 Si3 C37A 117.6(4)
C36 Si3 C39A 108.7(6)
C37A Si3 C39A 108.3(7)
C36 Si3 C38 114.33(18)
C36 Si3 C39 110.3(3)
C38 Si3 C39 106.9(3)
C36 Si3 C38A 113.5(3)
C37A Si3 C38A 102.6(4)
C39A Si3 C38A 105.3(5)
C36 Si3 C37 111.0(2)
C38 Si3 C37 107.4(2)
C39 Si3 C37 106.5(3)
C1 N1 C2 111.71(15)
C1 N1 C4 126.46(15)
C2 N1 C4 121.35(14)
C1 N2 C3 111.82(14)
C1 N2 C16 128.09(13)
C3 N2 C16 119.75(14)
N1 C1 N2 102.80(13)
N1 C1 Ga1 128.26(12)
N2 C1 Ga1 128.30(11)
C3 C2 N1 107.02(15)
C3 C2 H2 126.5
N1 C2 H2 126.5
C2 C3 N2 106.65(17)
C2 C3 H3 126.7
N2 C3 H3 126.7
C9 C4 C5 123.67(18)
C9 C4 N1 119.03(16)
C5 C4 N1 117.24(18)
C6 C5 C4 116.5(2)
C6 C5 C11 120.71(18)
C4 C5 C11 122.75(17)
C7 C6 C5 121.5(2)
C7 C6 H6 119.3
C5 C6 H6 119.3
C8 C7 C6 120.4(2)
C8 C7 H7 119.8
C6 C7 H7 119.8
C7 C8 C9 120.9(2)
C7 C8 H8 119.6
C9 C8 H8 119.6
C8 C9 C4 117.05(19)
C8 C9 C13 125.4(3)
C4 C9 C13 117.4(3)
C8 C9 C13A 113.2(6)
C4 C9 C13A 129.6(6)
C11 C10 H10A 109.5
C11 C10 H10B 109.5
H10A C10 H10B 109.5
C11 C10 H10C 109.5
H10A C10 H10C 109.5
H10B C10 H10C 109.5
C5 C11 C12 112.68(17)
C5 C11 C10 110.60(17)
C12 C11 C10 110.30(17)
C5 C11 H11 107.7
C12 C11 H11 107.7
C10 C11 H11 107.7
C11 C12 H12A 109.5
C11 C12 H12B 109.5
H12A C12 H12B 109.5
C11 C12 H12C 109.5
H12A C12 H12C 109.5
H12B C12 H12C 109.5
C9 C13 C14 108.9(6)
C9 C13 C15 113.8(5)
C14 C13 C15 110.9(5)
C9 C13 H13 107.6
C14 C13 H13 107.6
C15 C13 H13 107.6
C13 C14 H14A 109.5
C13 C14 H14B 109.5
H14A C14 H14B 109.5
C13 C14 H14C 109.5
H14A C14 H14C 109.5
H14B C14 H14C 109.5
C13 C15 H15A 109.5
C13 C15 H15B 109.5
H15A C15 H15B 109.5
C13 C15 H15C 109.5
H15A C15 H15C 109.5
H15B C15 H15C 109.5
C21 C16 C17 123.20(15)
C21 C16 N2 118.89(14)
C17 C16 N2 117.57(14)
C18 C17 C16 116.88(16)
C18 C17 C23 120.88(16)
C16 C17 C23 122.14(16)
C19 C18 C17 121.25(17)
C19 C18 H18 119.4
C17 C18 H18 119.4
C18 C19 C20 120.57(17)
C18 C19 H19 119.7
C20 C19 H19 119.7
C19 C20 C21 121.22(17)
C19 C20 H20 119.4
C21 C20 H20 119.4
C20 C21 C16 116.86(15)
C20 C21 C26 120.21(15)
C16 C21 C26 122.88(15)
C23 C22 H22A 109.5
C23 C22 H22B 109.5
H22A C22 H22B 109.5
C23 C22 H22C 109.5
H22A C22 H22C 109.5
H22B C22 H22C 109.5
C17 C23 C24 109.55(16)
C17 C23 C22 113.59(15)
C24 C23 C22 108.77(15)
C17 C23 H23 108.3
C24 C23 H23 108.3
C22 C23 H23 108.3
C23 C24 H24A 109.5
C23 C24 H24B 109.5
H24A C24 H24B 109.5
C23 C24 H24C 109.5
H24A C24 H24C 109.5
H24B C24 H24C 109.5
C26 C25 H25A 109.5
C26 C25 H25B 109.5
H25A C25 H25B 109.5
C26 C25 H25C 109.5
H25A C25 H25C 109.5
H25B C25 H25C 109.5
C21 C26 C25 112.44(14)
C21 C26 C27 110.06(14)
C25 C26 C27 109.68(14)
C21 C26 H26 108.2
C25 C26 H26 108.2
C27 C26 H26 108.2
C26 C27 H27A 109.5
C26 C27 H27B 109.5
H27A C27 H27B 109.5
C26 C27 H27C 109.5
H27A C27 H27C 109.5
H27B C27 H27C 109.5
Si1 C28 Ga1 124.54(8)
Si1 C28 H28A 105.2(13)
Ga1 C28 H28A 104.4(13)
Si1 C28 H28B 106.9(14)
Ga1 C28 H28B 108.6(14)
H28A C28 H28B 105.8(19)
Si1 C29 H29A 109.5
Si1 C29 H29B 109.5
H29A C29 H29B 109.5
Si1 C29 H29C 109.5
H29A C29 H29C 109.5
H29B C29 H29C 109.5
Si1 C30 H30A 109.5
Si1 C30 H30B 109.5
H30A C30 H30B 109.5
Si1 C30 H30C 109.5
H30A C30 H30C 109.5
H30B C30 H30C 109.5
Si1 C31 H31A 109.5
Si1 C31 H31B 109.5
H31A C31 H31B 109.5
Si1 C31 H31C 109.5
H31A C31 H31C 109.5
H31B C31 H31C 109.5
Si2 C32 Ga1 124.87(10)
Si2 C32 H32A 102.6(14)
Ga1 C32 H32A 108.8(15)
Si2 C32 H32B 104.1(16)
Ga1 C32 H32B 111.0(16)
H32A C32 H32B 103(2)
Si2 C33 H33A 109.5
Si2 C33 H33B 109.5
H33A C33 H33B 109.5
Si2 C33 H33C 109.5
H33A C33 H33C 109.5
H33B C33 H33C 109.5
Si2 C34 H34A 109.5
Si2 C34 H34B 109.5
H34A C34 H34B 109.5
Si2 C34 H34C 109.5
H34A C34 H34C 109.5
H34B C34 H34C 109.5
Si2 C35 H35A 109.5
Si2 C35 H35B 109.5
H35A C35 H35B 109.5
Si2 C35 H35C 109.5
H35A C35 H35C 109.5
H35B C35 H35C 109.5
Si3 C36 Ga1 128.82(9)
Si3 C36 H36A 106.1(12)
Ga1 C36 H36A 106.2(12)
Si3 C36 H36B 102.5(14)
Ga1 C36 H36B 106.2(14)
H36A C36 H36B 104.9(18)
Si3 C37 H37A 109.5
Si3 C37 H37B 109.5
H37A C37 H37B 109.5
Si3 C37 H37C 109.5
H37A C37 H37C 109.5
H37B C37 H37C 109.5
Si3 C38 H38A 109.5
Si3 C38 H38B 109.5
H38A C38 H38B 109.5
Si3 C38 H38C 109.5
H38A C38 H38C 109.5
H38B C38 H38C 109.5
Si3 C39 H39A 109.5
Si3 C39 H39B 109.5
H39A C39 H39B 109.5
Si3 C39 H39C 109.5
H39A C39 H39C 109.5
H39B C39 H39C 109.5
C14A C13A C15A 112.3(8)
C14A C13A C9 119.9(11)
C15A C13A C9 105.3(9)
C14A C13A H13A 106.1
C15A C13A H13A 106.1
C9 C13A H13A 106.1
C13A C15A H15D 109.5
C13A C15A H15E 109.5
H15D C15A H15E 109.5
C13A C15A H15F 109.5
H15D C15A H15F 109.5
H15E C15A H15F 109.5
C13A C14A H14D 109.5
C13A C14A H14E 109.5
H14D C14A H14E 109.5
C13A C14A H14F 109.5
H14D C14A H14F 109.5
H14E C14A H14F 109.5
Si3 C37A H37D 109.5
Si3 C37A H37E 109.5
H37D C37A H37E 109.5
Si3 C37A H37F 109.5
H37D C37A H37F 109.5
H37E C37A H37F 109.5
Si3 C38A H38D 109.5
Si3 C38A H38E 109.5
H38D C38A H38E 109.5
Si3 C38A H38F 109.5
H38D C38A H38F 109.5
H38E C38A H38F 109.5
Si3 C39A H39D 109.5
Si3 C39A H39E 109.5
H39D C39A H39E 109.5
Si3 C39A H39F 109.5
H39D C39A H39F 109.5
H39E C39A H39F 109.5

loop_
_geom_bond_atom_site_label_1
_geom_bond_atom_site_label_2
_geom_bond_distance
Ga1 C28 2.0034(15)
Ga1 C32 2.0120(17)
Ga1 C36 2.0164(16)
Ga1 C1 2.1960(16)
Si1 C28 1.8478(16)
Si1 C30 1.8629(18)
Si1 C31 1.8717(19)
Si1 C29 1.8816(19)
Si2 C32 1.8514(19)
Si2 C33 1.870(2)
Si2 C34 1.875(3)
Si2 C35 1.878(2)
Si3 C36 1.8543(17)
Si3 C37A 1.860(8)
Si3 C39A 1.863(8)
Si3 C38 1.863(4)
Si3 C39 1.876(5)
Si3 C38A 1.890(7)
Si3 C37 1.893(5)
N1 C1 1.365(2)
N1 C2 1.386(3)
N1 C4 1.447(2)
N2 C1 1.366(2)
N2 C3 1.387(2)
N2 C16 1.452(2)
C2 C3 1.331(3)
C2 H2 0.9500
C3 H3 0.9500
C4 C9 1.395(3)
C4 C5 1.397(3)
C5 C6 1.390(3)
C5 C11 1.520(3)
C6 C7 1.382(4)
C6 H6 0.9500
C7 C8 1.377(3)
C7 H7 0.9500
C8 C9 1.394(3)
C8 H8 0.9500
C9 C13 1.485(11)
C9 C13A 1.606(18)
C10 C11 1.530(3)
C10 H10A 0.9800
C10 H10B 0.9800
C10 H10C 0.9800
C11 C12 1.525(3)
C11 H11 1.0000
C12 H12A 0.9800
C12 H12B 0.9800
C12 H12C 0.9800
C13 C14 1.510(7)
C13 C15 1.546(8)
C13 H13 1.0000
C14 H14A 0.9800
C14 H14B 0.9800
C14 H14C 0.9800
C15 H15A 0.9800
C15 H15B 0.9800
C15 H15C 0.9800
C16 C21 1.398(2)
C16 C17 1.407(2)
C17 C18 1.392(3)
C17 C23 1.518(2)
C18 C19 1.378(3)
C18 H18 0.9500
C19 C20 1.378(3)
C19 H19 0.9500
C20 C21 1.397(2)
C20 H20 0.9500
C21 C26 1.522(2)
C22 C23 1.534(2)
C22 H22A 0.9800
C22 H22B 0.9800
C22 H22C 0.9800
C23 C24 1.534(3)
C23 H23 1.0000
C24 H24A 0.9800
C24 H24B 0.9800
C24 H24C 0.9800
C25 C26 1.530(2)
C25 H25A 0.9800
C25 H25B 0.9800
C25 H25C 0.9800
C26 C27 1.535(2)
C26 H26 1.0000
C27 H27A 0.9800
C27 H27B 0.9800
C27 H27C 0.9800
C28 H28A 0.91(2)
C28 H28B 0.90(2)
C29 H29A 0.9800
C29 H29B 0.9800
C29 H29C 0.9800
C30 H30A 0.9800
C30 H30B 0.9800
C30 H30C 0.9800
C31 H31A 0.9800
C31 H31B 0.9800
C31 H31C 0.9800
C32 H32A 0.94(2)
C32 H32B 0.95(3)
C33 H33A 0.9800
C33 H33B 0.9800
C33 H33C 0.9800
C34 H34A 0.9800
C34 H34B 0.9800
C34 H34C 0.9800
C35 H35A 0.9800
C35 H35B 0.9800
C35 H35C 0.9800
C36 H36A 0.95(2)
C36 H36B 0.95(2)
C37 H37A 0.9800
C37 H37B 0.9800
C37 H37C 0.9800
C38 H38A 0.9800
C38 H38B 0.9800
C38 H38C 0.9800
C39 H39A 0.9800
C39 H39B 0.9800
C39 H39C 0.9800
C13A C14A 1.518(8)
C13A C15A 1.528(9)
C13A H13A 1.0000
C15A H15D 0.9800
C15A H15E 0.9800
C15A H15F 0.9800
C14A H14D 0.9800
C14A H14E 0.9800
C14A H14F 0.9800
C37A H37D 0.9800
C37A H37E 0.9800
C37A H37F 0.9800
C38A H38D 0.9800
C38A H38E 0.9800
C38A H38F 0.9800
C39A H39D 0.9800
C39A H39E 0.9800
C39A H39F 0.9800

loop_
_geom_torsion_atom_site_label_1
_geom_torsion_atom_site_label_2
_geom_torsion_atom_site_label_3
_geom_torsion_atom_site_label_4
_geom_torsion
C2 N1 C1 N2 0.24(19)
C4 N1 C1 N2 172.33(16)
C2 N1 C1 Ga1 171.61(13)
C4 N1 C1 Ga1 -16.3(2)
C3 N2 C1 N1 -0.04(18)
C16 N2 C1 N1 -173.23(14)
C3 N2 C1 Ga1 -171.41(12)
C16 N2 C1 Ga1 15.4(2)
C1 N1 C2 C3 -0.4(2)
C4 N1 C2 C3 -172.91(17)
N1 C2 C3 N2 0.3(2)
C1 N2 C3 C2 -0.2(2)
C16 N2 C3 C2 173.66(16)
C1 N1 C4 C9 92.9(2)
C2 N1 C4 C9 -95.7(2)
C1 N1 C4 C5 -89.6(2)
C2 N1 C4 C5 81.7(2)
C9 C4 C5 C6 -0.8(3)
N1 C4 C5 C6 -178.10(18)
C9 C4 C5 C11 -178.53(18)
N1 C4 C5 C11 4.2(3)
C4 C5 C6 C7 -0.3(3)
C11 C5 C6 C7 177.4(2)
C5 C6 C7 C8 1.0(4)
C6 C7 C8 C9 -0.5(4)
C7 C8 C9 C4 -0.6(4)
C7 C8 C9 C13 174.1(4)
C7 C8 C9 C13A -176.1(4)
C5 C4 C9 C8 1.3(3)
N1 C4 C9 C8 178.49(19)
C5 C4 C9 C13 -173.9(3)
N1 C4 C9 C13 3.4(4)
C5 C4 C9 C13A 175.9(5)
N1 C4 C9 C13A -6.8(5)
C6 C5 C11 C12 45.1(3)
C4 C5 C11 C12 -137.32(19)
C6 C5 C11 C10 -78.9(2)
C4 C5 C11 C10 98.7(2)
C8 C9 C13 C14 33.2(6)
C4 C9 C13 C14 -152.1(4)
C13A C9 C13 C14 -4(2)
C8 C9 C13 C15 -91.1(5)
C4 C9 C13 C15 83.5(5)
C13A C9 C13 C15 -129(3)
C1 N2 C16 C21 -103.29(18)
C3 N2 C16 C21 83.98(19)
C1 N2 C16 C17 83.2(2)
C3 N2 C16 C17 -89.56(18)
C21 C16 C17 C18 1.8(2)
N2 C16 C17 C18 175.04(14)
C21 C16 C17 C23 -174.46(15)
N2 C16 C17 C23 -1.2(2)
C16 C17 C18 C19 -0.9(3)
C23 C17 C18 C19 175.37(16)
C17 C18 C19 C20 0.1(3)
C18 C19 C20 C21 0.0(3)
C19 C20 C21 C16 0.8(3)
C19 C20 C21 C26 -176.51(16)
C17 C16 C21 C20 -1.7(2)
N2 C16 C21 C20 -174.89(15)
C17 C16 C21 C26 175.51(15)
N2 C16 C21 C26 2.3(2)
C18 C17 C23 C24 -83.8(2)
C16 C17 C23 C24 92.3(2)
C18 C17 C23 C22 38.0(2)
C16 C17 C23 C22 -145.89(16)
C20 C21 C26 C25 -42.9(2)
C16 C21 C26 C25 139.96(16)
C20 C21 C26 C27 79.7(2)
C16 C21 C26 C27 -97.45(18)
C30 Si1 C28 Ga1 -53.29(13)
C31 Si1 C28 Ga1 69.68(13)
C29 Si1 C28 Ga1 -170.44(10)
C33 Si2 C32 Ga1 -53.10(16)
C34 Si2 C32 Ga1 69.76(17)
C35 Si2 C32 Ga1 -171.01(12)
C37A Si3 C36 Ga1 -39.8(4)
C39A Si3 C36 Ga1 -163.2(5)
C38 Si3 C36 Ga1 59.7(2)
C39 Si3 C36 Ga1 -179.8(2)
C38A Si3 C36 Ga1 80.0(3)
C37 Si3 C36 Ga1 -62.1(3)
C8 C9 C13A C14A 53.0(11)
C4 C9 C13A C14A -121.9(10)
C13 C9 C13A C14A -160(4)
C8 C9 C13A C15A -74.7(9)
C4 C9 C13A C15A 110.4(8)
C13 C9 C13A C15A 73(2)
